data_7029774
loop_
_publ_author_name
'Constable, Edwin C'
'Housecroft, Catherine E'
'Neuburger, Markus'
'Sch\"onle, Jonas'
'Zampese, Jennifer A'

_publ_section_title
;
 The surprising lability of bis(2,2':6',2''-terpyridine)chromium(iii)
 complexes.
;
_journal_issue 19
_journal_name_full 'Dalton transactions (Cambridge, England : 2003)'
_journal_page_first 7227
_journal_page_last 7235
_journal_paper_doi 10.1039/c4dt00200h
_journal_volume 43
_journal_year 2014
_chemical_absolute_configuration ad
_chemical_formula_moiety 'C37 H28 Cr N6, 3(F6 P), 3(C2 H3 N)'
_chemical_formula_sum 'C43 H37 Cr F18 N9 P3'
_chemical_formula_weight 1166.71
_space_group_IT_number 9
_symmetry_cell_setting monoclinic
_symmetry_space_group_name_Hall 'C -2yc'
_symmetry_space_group_name_H-M 'C 1 c 1'
_atom_sites_solution_hydrogens difmap
_atom_sites_solution_primary direct
_audit_creation_date 12-07-04
_audit_creation_method CRYSTALS_ver_14.23
_cell_angle_alpha 90
_cell_angle_beta 106.033(5)
_cell_angle_gamma 90
_cell_formula_units_Z 4
_cell_length_a 14.8008(10)
_cell_length_b 16.1020(10)
_cell_length_c 21.0282(14)
_cell_measurement_reflns_used 9929
_cell_measurement_temperature 123
_cell_measurement_theta_max 35
_cell_measurement_theta_min 4
_cell_volume 4816.6(6)
_computing_cell_refinement 'Apex2 (Bruker AXS, 2006)'
_computing_data_collection 'Apex2 (Bruker AXS, 2006)'
_computing_data_reduction 'Apex2 (Bruker AXS, 2006)'
_computing_molecular_graphics 'CAMERON (Watkin et al., 1996)'
_computing_publication_material 'CRYSTALS (Betteridge et al., 2003)'
_computing_structure_refinement 'CRYSTALS (Betteridge et al., 2003)'
_computing_structure_solution 'SIR92 (Altomare et al., 1994)'
_diffrn_ambient_temperature 123
_diffrn_measured_fraction_theta_full 0.998
_diffrn_measured_fraction_theta_max 0.998
_diffrn_measurement_device Area
_diffrn_measurement_device_type 'Bruker Kappa Apex2'
_diffrn_measurement_method '\f & \w scans'
_diffrn_radiation_monochromator graphite
_diffrn_radiation_type 'Mo K\a'
_diffrn_radiation_wavelength 0.71073
_diffrn_reflns_av_R_equivalents 0.032
_diffrn_reflns_limit_h_max 22
_diffrn_reflns_limit_h_min -22
_diffrn_reflns_limit_k_max 24
_diffrn_reflns_limit_k_min -24
_diffrn_reflns_limit_l_max 31
_diffrn_reflns_limit_l_min -31
_diffrn_reflns_number 53498
_diffrn_reflns_theta_full 32.591
_diffrn_reflns_theta_max 32.591
_diffrn_reflns_theta_min 1.910
_diffrn_standards_number 0
_exptl_absorpt_coefficient_mu 0.451
_exptl_absorpt_correction_T_max 0.98
_exptl_absorpt_correction_T_min 0.93
_exptl_absorpt_correction_type multi-scan
_exptl_absorpt_process_details 'SADABS (Siemens, 1996)'
_exptl_crystal_colour orange
_exptl_crystal_density_diffrn 1.609
_exptl_crystal_density_method 'not measured'
_exptl_crystal_description block
_exptl_crystal_F_000 2356
_exptl_crystal_size_max 0.210
_exptl_crystal_size_mid 0.160
_exptl_crystal_size_min 0.050
_refine_diff_density_max 0.59
_refine_diff_density_min -0.33
_refine_ls_abs_structure_details 'Flack (1983), 8744 Friedel-pairs'
_refine_ls_abs_structure_Flack 0.416(16)
_refine_ls_extinction_method None
_refine_ls_goodness_of_fit_ref 1.0984
_refine_ls_hydrogen_treatment constr
_refine_ls_matrix_type full
_refine_ls_number_parameters 668
_refine_ls_number_reflns 12289
_refine_ls_number_restraints 2
_refine_ls_R_factor_all 0.0509
_refine_ls_R_factor_gt 0.0384
_refine_ls_shift/su_max 0.0005957
_refine_ls_shift/su_mean 0.0001005
_refine_ls_structure_factor_coef F
_refine_ls_weighting_details
;
 Method, part 1, Chebychev polynomial, (Watkin, 1994, Prince, 1982) 
 [weight] = 1.0/[A~0~*T~0~(x)+A~1~*T~1~(x) ... +A~n-1~]*T~n-1~(x)] 
 where A~i~ are the Chebychev coefficients listed below and x= Fcalc/Fmax 
 Method = Robust Weighting (Prince, 1982) 
 W = [weight] * [1-(deltaF/6*sigmaF)^2^]^2^ 
 A~i~ are: 
 0.128 0.886E-01 0.320E-01 
;
_refine_ls_weighting_scheme calc
_refine_ls_wR_factor_all 0.0621
_refine_ls_wR_factor_gt 0.0389
_refine_ls_wR_factor_ref 0.0350
_reflns_limit_h_max 22
_reflns_limit_h_min -22
_reflns_limit_k_max 24
_reflns_limit_k_min 0
_reflns_limit_l_max 31
_reflns_limit_l_min -31
_reflns_number_gt 14424
_reflns_number_total 17525
_reflns_threshold_expression I>2.0\s(I)
_oxford_diffrn_Wilson_B_factor 0.00
_oxford_diffrn_Wilson_scale 0.00
_oxford_refine_ls_r_factor_ref 0.0329
_oxford_refine_ls_scale 0.04963(3)
_oxford_reflns_number_all 17504
_oxford_reflns_threshold_expression_ref I>3.0\s(I)
_oxford_structure_analysis_title 'js275_123k_0ma in Cc'
_cod_data_source_file c4dt00200h2.cif
_cod_data_source_block global
_cod_depositor_comments
;
The following automatic conversions were performed:

'_symmetry_cell_setting' value 'Monoclinic' changed to 'monoclinic'
according to
/usr/data/users/saulius/crontab/automatic-downloads/rss-feeds/RSC/lib/dictionaries/cif_core.dic
dictionary named 'cif_core.dic' version 2.4.2 from
2011-04-26.

'_atom_sites_solution_primary' value 'Direct' changed to
'direct' according to
/usr/data/users/saulius/crontab/automatic-downloads/rss-feeds/RSC/lib/dictionaries/cif_core.dic
dictionary named 'cif_core.dic' version 2.4.2 from 2011-04-26.

Automatic conversion script
Id: cif_fix_values 2281 2013-09-26 08:29:07Z andrius 

 Adding full bibliography for
 ./tmp-cod-update-bibliographies-12899/cifs/7029774.cif.
;
_cod_original_sg_symbol_H-M 'C c'
_cod_original_formula_sum 'C43 H37 Cr1 F18 N9 P3'
_cod_database_code 7029774

loop_
_symmetry_equiv_pos_as_xyz
x,y,z
x+1/2,y+1/2,z
x,-y,z+1/2
x+1/2,-y+1/2,z+1/2

loop_
_atom_site_label
_atom_site_type_symbol
_atom_site_fract_x
_atom_site_fract_y
_atom_site_fract_z
_atom_site_U_iso_or_equiv
_atom_site_occupancy
_atom_site_adp_type
_atom_site_refinement_flags_posn
Cr1 Cr 0.00000(4) 0.290442(14) 0.25000(3) 0.0131 1.0000 Uani .
N1 N -0.02106(17) 0.20127(13) 0.31428(10) 0.0164 1.0000 Uani .
N2 N 0.12680(16) 0.28420(13) 0.31388(10) 0.0161 1.0000 Uani .
N3 N 0.07202(16) 0.37811(13) 0.21178(11) 0.0170 1.0000 Uani .
N4 N -0.07119(16) 0.38007(13) 0.28717(10) 0.0157 1.0000 Uani .
N5 N -0.12696(15) 0.28574(12) 0.18704(10) 0.0137 1.0000 Uani .
N6 N 0.01901(16) 0.20278(13) 0.18401(11) 0.0158 1.0000 Uani .
C1 C -0.10175(18) 0.16261(17) 0.31109(12) 0.0185 1.0000 Uani .
C2 C -0.1097(2) 0.10062(17) 0.35495(13) 0.0221 1.0000 Uani .
C3 C -0.0285(2) 0.07801(18) 0.40367(13) 0.0271 1.0000 Uani .
C4 C 0.0553(2) 0.11824(18) 0.40750(14) 0.0256 1.0000 Uani .
C5 C 0.05769(19) 0.17983(17) 0.36274(12) 0.0177 1.0000 Uani .
C6 C 0.14214(19) 0.22635(17) 0.36169(12) 0.0181 1.0000 Uani .
C7 C 0.23330(19) 0.21410(18) 0.40250(13) 0.0211 1.0000 Uani .
C8 C 0.3060(2) 0.26205(18) 0.39275(13) 0.0237 1.0000 Uani .
C9 C 0.28862(19) 0.32098(18) 0.34253(13) 0.0218 1.0000 Uani .
C10 C 0.19705(18) 0.33098(16) 0.30316(12) 0.0172 1.0000 Uani .
C11 C 0.16547(17) 0.38702(16) 0.24688(13) 0.0168 1.0000 Uani .
C12 C 0.2209(2) 0.44456(18) 0.22752(13) 0.0239 1.0000 Uani .
C13 C 0.1835(2) 0.49307(19) 0.17131(15) 0.0269 1.0000 Uani .
C14 C 0.0914(2) 0.48205(19) 0.13637(15) 0.0274 1.0000 Uani .
C15 C 0.0370(2) 0.42424(18) 0.15875(13) 0.0236 1.0000 Uani .
C16 C -0.03351(18) 0.43090(16) 0.33891(12) 0.0185 1.0000 Uani .
C17 C -0.0863(2) 0.49050(17) 0.35992(14) 0.0228 1.0000 Uani .
C18 C -0.1818(2) 0.49660(17) 0.32733(14) 0.0236 1.0000 Uani .
C19 C -0.22112(18) 0.44551(16) 0.27431(12) 0.0190 1.0000 Uani .
C20 C -0.16340(18) 0.38801(15) 0.25530(12) 0.0152 1.0000 Uani .
C21 C -0.19675(17) 0.33116(15) 0.19866(11) 0.0135 1.0000 Uani .
C22 C -0.28816(18) 0.32115(16) 0.16086(12) 0.0160 1.0000 Uani .
C23 C -0.30806(17) 0.26414(16) 0.10837(12) 0.0150 1.0000 Uani .
C24 C -0.23315(19) 0.21837(16) 0.09623(12) 0.0175 1.0000 Uani .
C25 C -0.14389(17) 0.22984(16) 0.13687(12) 0.0142 1.0000 Uani .
C26 C -0.05781(19) 0.18550(16) 0.13347(12) 0.0168 1.0000 Uani .
C27 C -0.05507(19) 0.13068(17) 0.08341(13) 0.0216 1.0000 Uani .
C28 C 0.0306(2) 0.09294(17) 0.08553(14) 0.0265 1.0000 Uani .
C29 C 0.1078(2) 0.10978(17) 0.13663(14) 0.0241 1.0000 Uani .
C30 C 0.10095(19) 0.16447(17) 0.18581(13) 0.0195 1.0000 Uani .
C31 C -0.40447(12) 0.25214(11) 0.06675(9) 0.0148 1.0000 Uani .
C32 C -0.47221(13) 0.31451(12) 0.05948(10) 0.0190 1.0000 Uani .
C33 C -0.56259(13) 0.30281(12) 0.01830(10) 0.0209 1.0000 Uani .
C34 C -0.58833(14) 0.22910(13) -0.01677(10) 0.0195 1.0000 Uani .
C35 C -0.52063(14) 0.16583(13) -0.00791(10) 0.0198 1.0000 Uani .
C36 C -0.43058(12) 0.17733(11) 0.03284(9) 0.0170 1.0000 Uani .
C37 C -0.6849(2) 0.21623(18) -0.06306(14) 0.0276 1.0000 Uani .
H11 H -0.1554 0.1802 0.2785 0.0233 1.0000 Uiso R
H21 H -0.1664 0.0746 0.3514 0.0253 1.0000 Uiso R
H31 H -0.0318 0.0359 0.4334 0.0319 1.0000 Uiso R
H41 H 0.1102 0.1036 0.4401 0.0308 1.0000 Uiso R
H71 H 0.2445 0.1742 0.4359 0.0256 1.0000 Uiso R
H81 H 0.3703 0.2541 0.4201 0.0264 1.0000 Uiso R
H91 H 0.3364 0.3508 0.3344 0.0260 1.0000 Uiso R
H121 H 0.2831 0.4509 0.2526 0.0286 1.0000 Uiso R
H131 H 0.2215 0.5328 0.1587 0.0319 1.0000 Uiso R
H141 H 0.0646 0.5116 0.0973 0.0332 1.0000 Uiso R
H151 H -0.0268 0.4181 0.1366 0.0283 1.0000 Uiso R
H161 H 0.0292 0.4243 0.3603 0.0236 1.0000 Uiso R
H171 H -0.0579 0.5253 0.3952 0.0270 1.0000 Uiso R
H181 H -0.2190 0.5353 0.3408 0.0282 1.0000 Uiso R
H191 H -0.2844 0.4479 0.2504 0.0229 1.0000 Uiso R
H221 H -0.3351 0.3516 0.1710 0.0189 1.0000 Uiso R
H241 H -0.2446 0.1808 0.0605 0.0197 1.0000 Uiso R
H271 H -0.1093 0.1200 0.0507 0.0261 1.0000 Uiso R
H281 H 0.0356 0.0578 0.0518 0.0318 1.0000 Uiso R
H291 H 0.1643 0.0851 0.1392 0.0290 1.0000 Uiso R
H301 H 0.1530 0.1759 0.2214 0.0235 1.0000 Uiso R
H321 H -0.4569 0.3647 0.0819 0.0233 1.0000 Uiso R
H331 H -0.6077 0.3462 0.0138 0.0257 1.0000 Uiso R
H351 H -0.5356 0.1149 -0.0293 0.0235 1.0000 Uiso R
H361 H -0.3865 0.1339 0.0389 0.0195 1.0000 Uiso R
H371 H -0.6839 0.2203 -0.1070 0.0414 1.0000 Uiso R
H372 H -0.7093 0.1629 -0.0592 0.0410 1.0000 Uiso R
H373 H -0.7272 0.2551 -0.0549 0.0419 1.0000 Uiso R
P1 P -0.00502(7) -0.06047(3) 0.24143(5) 0.0287 1.0000 Uani .
F1 F -0.07706(15) 0.01380(12) 0.21576(11) 0.0398 1.0000 Uani .
F2 F -0.08284(16) -0.12486(13) 0.20228(12) 0.0576 1.0000 Uani .
F3 F 0.06660(15) -0.13464(12) 0.26661(12) 0.0576 1.0000 Uani .
F4 F 0.07195(15) 0.00521(13) 0.28059(11) 0.0422 1.0000 Uani .
F5 F -0.04416(13) -0.06981(13) 0.30459(10) 0.0424 1.0000 Uani .
F6 F 0.03531(16) -0.05153(12) 0.17877(10) 0.0460 1.0000 Uani .
P2 P 0.21832(6) 0.49280(4) 0.45570(4) 0.0191 1.0000 Uani .
F7 F 0.18526(13) 0.50006(11) 0.37665(8) 0.0301 1.0000 Uani .
F8 F 0.11386(12) 0.51141(12) 0.45875(9) 0.0311 1.0000 Uani .
F9 F 0.25077(14) 0.48443(12) 0.53451(9) 0.0320 1.0000 Uani .
F10 F 0.32316(13) 0.47338(13) 0.45283(9) 0.0335 1.0000 Uani .
F11 F 0.24172(13) 0.58965(11) 0.46065(9) 0.0342 1.0000 Uani .
F12 F 0.19450(15) 0.39559(11) 0.44951(10) 0.0333 1.0000 Uani .
P3 P -0.21783(6) 0.49290(4) 0.04563(4) 0.0186 1.0000 Uani .
F13 F -0.24869(14) 0.48898(12) -0.03344(9) 0.0322 1.0000 Uani .
F14 F -0.32207(12) 0.46605(12) 0.04657(8) 0.0291 1.0000 Uani .
F15 F -0.18704(13) 0.49614(11) 0.12504(8) 0.0286 1.0000 Uani .
F16 F -0.11348(13) 0.51877(12) 0.04528(9) 0.0321 1.0000 Uani .
F17 F -0.24721(14) 0.58816(11) 0.04315(9) 0.0323 1.0000 Uani .
F18 F -0.18833(14) 0.39685(10) 0.04878(9) 0.0299 1.0000 Uani .
N7 N 0.3262(2) 0.1707(2) 0.23968(15) 0.0400 1.0000 Uani .
C38 C 0.3723(2) 0.1740(2) 0.20532(15) 0.0292 1.0000 Uani .
C39 C 0.4344(2) 0.1775(2) 0.16224(15) 0.0374 1.0000 Uani .
H391 H 0.4587 0.2323 0.1620 0.0566 1.0000 Uiso R
H392 H 0.4863 0.1415 0.1772 0.0561 1.0000 Uiso R
H393 H 0.4003 0.1626 0.1189 0.0560 1.0000 Uiso R
N8 N -0.3273(2) 0.1692(2) 0.26634(17) 0.0490 1.0000 Uani .
C40 C -0.3710(2) 0.1821(2) 0.30259(18) 0.0400 1.0000 Uani .
C41 C -0.4257(2) 0.1993(3) 0.34892(18) 0.0480 1.0000 Uani .
H411 H -0.4917 0.2060 0.3260 0.0716 1.0000 Uiso R
H412 H -0.4186 0.1561 0.3809 0.0720 1.0000 Uiso R
H413 H -0.4040 0.2502 0.3715 0.0720 1.0000 Uiso R
N9 N 0.5242(3) 0.2022(3) 0.50827(18) 0.0729 1.0000 Uani .
C42 C 0.6001(3) 0.2033(2) 0.53720(18) 0.0496 1.0000 Uani .
C43 C 0.6966(3) 0.2038(2) 0.57499(19) 0.0492 1.0000 Uani .
H431 H 0.7006 0.1818 0.6177 0.0753 1.0000 Uiso R
H432 H 0.7218 0.2595 0.5811 0.0745 1.0000 Uiso R
H433 H 0.7342 0.1729 0.5542 0.0750 1.0000 Uiso R

loop_
_atom_site_aniso_label
_atom_site_aniso_U_11
_atom_site_aniso_U_22
_atom_site_aniso_U_33
_atom_site_aniso_U_23
_atom_site_aniso_U_13
_atom_site_aniso_U_12
Cr1 0.00963(8) 0.01539(9) 0.01407(9) 0.00072(17) 0.00295(7) 0.00022(18)
N1 0.0169(11) 0.0177(10) 0.0153(9) 0.0007(7) 0.0057(8) 0.0011(8)
N2 0.0128(10) 0.0196(11) 0.0158(9) 0.0006(8) 0.0038(8) 0.0004(8)
N3 0.0127(11) 0.0179(10) 0.0203(10) 0.0002(8) 0.0045(8) 0.0005(8)
N4 0.0142(11) 0.0179(10) 0.0151(9) -0.0008(7) 0.0040(8) 0.0002(8)
N5 0.0118(10) 0.0138(9) 0.0154(9) 0.0007(7) 0.0035(7) 0.0001(7)
N6 0.0117(10) 0.0177(10) 0.0184(9) 0.0014(7) 0.0049(7) 0.0016(8)
C1 0.0133(12) 0.0217(12) 0.0212(11) -0.0006(9) 0.0059(9) -0.0036(9)
C2 0.0223(12) 0.0229(11) 0.0215(11) 0.0006(8) 0.0071(9) -0.0061(9)
C3 0.0298(12) 0.0275(12) 0.0264(11) 0.0083(9) 0.0118(9) 0.0002(9)
C4 0.0249(12) 0.0274(12) 0.0230(11) 0.0070(9) 0.0040(9) 0.0040(9)
C5 0.0173(12) 0.0192(11) 0.0173(10) 0.0002(8) 0.0060(8) 0.0013(9)
C6 0.0182(13) 0.0195(11) 0.0162(11) -0.0006(9) 0.0039(9) 0.0039(10)
C7 0.0137(12) 0.0282(14) 0.0185(11) 0.0029(9) -0.0005(9) 0.0075(10)
C8 0.0197(14) 0.0282(14) 0.0199(12) -0.0025(10) -0.0001(9) 0.0058(11)
C9 0.0106(12) 0.0265(13) 0.0259(13) -0.0053(10) 0.0012(9) -0.0016(10)
C10 0.0125(12) 0.0181(11) 0.0207(11) -0.0039(9) 0.0042(9) 0.0013(9)
C11 0.0100(11) 0.0208(12) 0.0203(11) -0.0039(9) 0.0054(9) -0.0026(9)
C12 0.0199(13) 0.0274(14) 0.0246(13) 0.0016(11) 0.0064(10) -0.0010(11)
C13 0.0213(14) 0.0308(14) 0.0300(14) 0.0089(12) 0.0096(11) -0.0034(12)
C14 0.0257(14) 0.0272(13) 0.0300(13) 0.0116(10) 0.0093(10) -0.0009(10)
C15 0.0184(12) 0.0263(12) 0.0268(12) 0.0051(10) 0.0073(10) -0.0014(10)
C16 0.0151(11) 0.0189(10) 0.0183(10) -0.0053(8) -0.0009(8) -0.0033(9)
C17 0.0206(12) 0.0221(11) 0.0237(11) -0.0052(9) 0.0029(9) 0.0006(9)
C18 0.0253(14) 0.0221(12) 0.0231(12) -0.0017(10) 0.0061(10) 0.0077(11)
C19 0.0143(11) 0.0221(12) 0.0211(11) -0.0021(9) 0.0057(9) 0.0071(10)
C20 0.0149(12) 0.0161(11) 0.0139(10) -0.0020(8) 0.0029(8) -0.0026(9)
C21 0.0118(11) 0.0174(11) 0.0116(10) -0.0005(8) 0.0036(8) 0.0020(9)
C22 0.0141(12) 0.0188(11) 0.0153(10) -0.0024(8) 0.0045(8) -0.0006(9)
C23 0.0093(10) 0.0171(10) 0.0180(11) 0.0005(9) 0.0029(8) 0.0006(8)
C24 0.0186(13) 0.0166(11) 0.0175(11) 0.0004(8) 0.0052(9) 0.0012(9)
C25 0.0099(10) 0.0160(10) 0.0164(10) -0.0003(8) 0.0035(8) 0.0019(8)
C26 0.0135(11) 0.0185(11) 0.0187(10) -0.0002(8) 0.0052(8) -0.0004(8)
C27 0.0163(10) 0.0258(11) 0.0240(11) -0.0084(8) 0.0077(8) 0.0009(8)
C28 0.0216(10) 0.0277(12) 0.0319(12) -0.0125(9) 0.0101(9) 0.0023(8)
C29 0.0198(12) 0.0232(11) 0.0315(13) -0.0021(9) 0.0106(9) 0.0044(9)
C30 0.0183(13) 0.0201(12) 0.0207(11) -0.0007(9) 0.0067(9) 0.0000(10)
C31 0.0127(7) 0.0179(7) 0.0134(7) 0.0002(6) 0.0027(5) -0.0009(6)
C32 0.0162(7) 0.0193(8) 0.0196(8) -0.0013(6) 0.0018(6) 0.0007(6)
C33 0.0150(7) 0.0230(9) 0.0223(8) 0.0012(7) 0.0010(6) 0.0032(6)
C34 0.0129(8) 0.0244(9) 0.0193(9) 0.0022(7) 0.0012(6) -0.0020(7)
C35 0.0194(8) 0.0207(9) 0.0192(8) -0.0030(7) 0.0055(7) -0.0056(7)
C36 0.0145(7) 0.0170(7) 0.0192(8) -0.0005(6) 0.0043(6) -0.0009(6)
C37 0.0205(10) 0.0327(12) 0.0254(11) 0.0015(9) -0.0010(8) -0.0023(9)
P1 0.0268(3) 0.02024(19) 0.0457(4) -0.0013(3) 0.0210(3) -0.0006(3)
F1 0.0379(11) 0.0344(9) 0.0502(11) -0.0022(8) 0.0174(9) 0.0087(8)
F2 0.0526(12) 0.0404(10) 0.0865(16) -0.0278(10) 0.0306(11) -0.0190(9)
F3 0.0490(11) 0.0376(9) 0.0975(17) 0.0253(10) 0.0390(12) 0.0195(8)
F4 0.0283(9) 0.0472(11) 0.0549(12) -0.0124(9) 0.0181(8) -0.0115(8)
F5 0.0351(8) 0.0521(11) 0.0482(10) 0.0086(8) 0.0250(7) -0.0015(8)
F6 0.0612(12) 0.0393(9) 0.0514(10) -0.0058(8) 0.0388(9) 0.0025(8)
P2 0.0172(3) 0.0198(3) 0.0196(3) 0.0008(2) 0.0040(2) -0.0027(3)
F7 0.0333(10) 0.0355(9) 0.0187(8) 0.0011(7) 0.0027(7) -0.0062(8)
F8 0.0190(8) 0.0381(9) 0.0349(9) -0.0071(7) 0.0053(7) 0.0007(7)
F9 0.0305(10) 0.0424(10) 0.0209(8) 0.0044(7) 0.0034(7) 0.0041(8)
F10 0.0192(8) 0.0463(11) 0.0372(10) 0.0172(8) 0.0115(7) 0.0052(7)
F11 0.0378(10) 0.0194(8) 0.0386(9) -0.0021(7) -0.0008(8) -0.0105(7)
F12 0.0496(12) 0.0212(8) 0.0382(10) -0.0045(7) 0.0271(8) -0.0087(8)
P3 0.0195(3) 0.0181(3) 0.0180(3) -0.0010(2) 0.0052(2) -0.0026(3)
F13 0.0365(11) 0.0418(10) 0.0174(7) 0.0000(7) 0.0059(7) -0.0023(8)
F14 0.0218(9) 0.0359(9) 0.0313(9) -0.0019(7) 0.0102(7) -0.0055(7)
F15 0.0333(10) 0.0323(9) 0.0183(8) -0.0027(6) 0.0041(7) -0.0057(7)
F16 0.0214(9) 0.0379(9) 0.0380(9) 0.0020(7) 0.0102(7) -0.0075(7)
F17 0.0408(11) 0.0211(8) 0.0352(9) 0.0017(7) 0.0108(8) 0.0023(7)
F18 0.0376(10) 0.0172(7) 0.0379(9) -0.0029(7) 0.0156(7) 0.0009(7)
N7 0.0252(14) 0.0511(18) 0.0436(15) -0.0056(13) 0.0092(11) -0.0026(12)
C38 0.0221(13) 0.0301(13) 0.0317(13) -0.0043(10) 0.0015(10) -0.0015(10)
C39 0.0369(15) 0.0443(16) 0.0316(13) -0.0091(12) 0.0104(11) -0.0104(12)
N8 0.0307(16) 0.054(2) 0.0556(19) 0.0100(15) 0.0008(14) 0.0031(14)
C40 0.0221(15) 0.0477(19) 0.0417(17) 0.0139(14) -0.0052(12) -0.0010(12)
C41 0.0320(14) 0.064(2) 0.0440(17) 0.0166(15) 0.0031(12) 0.0027(14)
N9 0.070(2) 0.086(3) 0.0565(19) 0.0005(19) 0.0065(16) 0.025(2)
C42 0.066(2) 0.0403(16) 0.0475(18) -0.0040(13) 0.0246(17) 0.0117(15)
C43 0.056(2) 0.0480(19) 0.050(2) -0.0118(15) 0.0260(17) -0.0030(16)

loop_
_atom_type_symbol
_atom_type_scat_dispersion_real
_atom_type_scat_dispersion_imag
_atom_type_scat_Cromer_Mann_a1
_atom_type_scat_Cromer_Mann_b1
_atom_type_scat_Cromer_Mann_a2
_atom_type_scat_Cromer_Mann_b2
_atom_type_scat_Cromer_Mann_a3
_atom_type_scat_Cromer_Mann_b3
_atom_type_scat_Cromer_Mann_a4
_atom_type_scat_Cromer_Mann_b4
_atom_type_scat_Cromer_Mann_c
_atom_type_scat_source
C 0.0033 0.0016 2.3100 20.8439 1.0200 10.2075 1.5886 0.5687 0.8650 51.6512 0.2156 'International Tables Vol C 4.2.6.8 and 6.1.1.4'
H 0.0000 0.0000 0.4930 10.5109 0.3229 26.1257 0.1402 3.1424 0.0408 57.7998 0.0030 'International Tables Vol C 4.2.6.8 and 6.1.1.4'
N 0.0061 0.0033 12.2126 0.0057 3.1322 9.8933 2.0125 28.9975 1.1663 0.5826 -11.5290 'International Tables Vol C 4.2.6.8 and 6.1.1.4'
F 0.0171 0.0103 3.5392 10.2825 2.6412 4.2944 1.5170 0.2615 1.0243 26.1476 0.2776 'International Tables Vol C 4.2.6.8 and 6.1.1.4'
P 0.1023 0.0942 6.4345 1.9067 4.1791 27.1570 1.7800 0.5260 1.4908 68.1645 1.1149 'International Tables Vol C 4.2.6.8 and 6.1.1.4'
Cr 0.3209 0.6236 10.6406 6.1038 7.3537 0.3920 3.3240 20.2626 1.4922 98.7399 1.1832 'International Tables Vol C 4.2.6.8 and 6.1.1.4'

loop_
_geom_angle_atom_site_label_1
_geom_angle_atom_site_label_2
_geom_angle_atom_site_label_3
_geom_angle
_geom_angle_publ_flag
N1 Cr1 N2 78.83(9) yes
N1 Cr1 N3 157.56(9) yes
N2 Cr1 N3 78.73(9) yes
N1 Cr1 N4 93.06(9) yes
N2 Cr1 N4 105.38(9) yes
N3 Cr1 N4 92.40(5) yes
N1 Cr1 N5 97.18(9) yes
N2 Cr1 N5 174.88(5) yes
N3 Cr1 N5 105.25(9) yes
N4 Cr1 N5 77.90(9) yes
N1 Cr1 N6 92.19(5) yes
N2 Cr1 N6 98.17(9) yes
N3 Cr1 N6 91.44(9) yes
N4 Cr1 N6 156.44(9) yes
N5 Cr1 N6 78.67(9) yes
Cr1 N1 C1 126.20(18) yes
Cr1 N1 C5 114.51(18) yes
C1 N1 C5 119.3(2) yes
Cr1 N2 C6 118.31(18) yes
Cr1 N2 C10 119.05(17) yes
C6 N2 C10 122.2(2) yes
Cr1 N3 C11 114.30(17) yes
Cr1 N3 C15 126.15(19) yes
C11 N3 C15 119.5(2) yes
Cr1 N4 C16 125.99(18) yes
Cr1 N4 C20 115.47(17) yes
C16 N4 C20 118.5(2) yes
Cr1 N5 C21 119.59(16) yes
Cr1 N5 C25 118.89(16) yes
C21 N5 C25 121.1(2) yes
Cr1 N6 C26 115.47(17) yes
Cr1 N6 C30 125.76(18) yes
C26 N6 C30 118.7(2) yes
N1 C1 C2 122.9(3) yes
N1 C1 H11 117.5 no
C2 C1 H11 119.6 no
C1 C2 C3 117.6(3) yes
C1 C2 H21 121.0 no
C3 C2 H21 121.4 no
C2 C3 C4 119.8(3) yes
C2 C3 H31 119.3 no
C4 C3 H31 120.9 no
C3 C4 C5 119.4(3) yes
C3 C4 H41 120.6 no
C5 C4 H41 120.0 no
C4 C5 N1 121.1(3) yes
C4 C5 C6 124.3(3) yes
N1 C5 C6 114.6(2) yes
C5 C6 N2 113.4(2) yes
C5 C6 C7 127.0(2) yes
N2 C6 C7 119.5(3) yes
C6 C7 C8 119.2(3) yes
C6 C7 H71 120.0 no
C8 C7 H71 120.8 no
C7 C8 C9 120.3(3) yes
C7 C8 H81 120.7 no
C9 C8 H81 118.9 no
C8 C9 C10 118.5(3) yes
C8 C9 H91 120.8 no
C10 C9 H91 120.6 no
C9 C10 N2 120.3(2) yes
C9 C10 C11 126.6(3) yes
N2 C10 C11 113.0(2) yes
C10 C11 N3 114.7(2) yes
C10 C11 C12 125.1(2) yes
N3 C11 C12 120.2(2) yes
C11 C12 C13 119.9(3) yes
C11 C12 H121 119.0 no
C13 C12 H121 121.1 no
C12 C13 C14 119.0(3) yes
C12 C13 H131 119.6 no
C14 C13 H131 121.5 no
C13 C14 C15 119.1(3) yes
C13 C14 H141 121.5 no
C15 C14 H141 119.4 no
C14 C15 N3 122.1(3) yes
C14 C15 H151 119.9 no
N3 C15 H151 117.9 no
N4 C16 C17 122.2(2) yes
N4 C16 H161 117.4 no
C17 C16 H161 120.4 no
C16 C17 C18 118.5(2) yes
C16 C17 H171 120.0 no
C18 C17 H171 121.5 no
C17 C18 C19 120.0(3) yes
C17 C18 H181 120.3 no
C19 C18 H181 119.7 no
C18 C19 C20 118.3(2) yes
C18 C19 H191 123.2 no
C20 C19 H191 118.5 no
C19 C20 N4 122.5(2) yes
C19 C20 C21 123.4(2) yes
N4 C20 C21 114.1(2) yes
C20 C21 N5 112.5(2) yes
C20 C21 C22 126.5(2) yes
N5 C21 C22 120.9(2) yes
C21 C22 C23 119.4(2) yes
C21 C22 H221 119.1 no
C23 C22 H221 121.5 no
C22 C23 C24 118.6(2) yes
C22 C23 C31 120.9(2) yes
C24 C23 C31 120.4(2) yes
C23 C24 C25 119.1(2) yes
C23 C24 H241 120.1 no
C25 C24 H241 120.8 no
C24 C25 N5 120.8(2) yes
C24 C25 C26 126.8(2) yes
N5 C25 C26 112.4(2) yes
C25 C26 N6 114.2(2) yes
C25 C26 C27 123.5(2) yes
N6 C26 C27 122.3(2) yes
C26 C27 C28 118.1(2) yes
C26 C27 H271 119.1 no
C28 C27 H271 122.8 no
C27 C28 C29 119.7(2) yes
C27 C28 H281 120.3 no
C29 C28 H281 120.0 no
C28 C29 C30 119.9(3) yes
C28 C29 H291 120.9 no
C30 C29 H291 119.2 no
C29 C30 N6 121.3(3) yes
C29 C30 H301 120.7 no
N6 C30 H301 118.0 no
C23 C31 C32 121.41(17) yes
C23 C31 C36 120.27(17) yes
C32 C31 C36 118.32(16) yes
C31 C32 C33 120.55(17) yes
C31 C32 H321 120.1 no
C33 C32 H321 119.4 no
C32 C33 C34 121.34(17) yes
C32 C33 H331 119.3 no
C34 C33 H331 119.3 no
C33 C34 C35 117.82(17) yes
C33 C34 C37 122.1(2) yes
C35 C34 C37 120.1(2) yes
C34 C35 C36 120.99(18) yes
C34 C35 H351 120.5 no
C36 C35 H351 118.5 no
C31 C36 C35 120.95(17) yes
C31 C36 H361 119.1 no
C35 C36 H361 119.9 no
C34 C37 H371 111.1 no
C34 C37 H372 112.8 no
H371 C37 H372 105.1 no
C34 C37 H373 110.8 no
H371 C37 H373 109.3 no
H372 C37 H373 107.5 no
F1 P1 F2 89.59(13) yes
F1 P1 F3 179.70(14) yes
F2 P1 F3 90.21(11) yes
F1 P1 F4 89.60(8) yes
F2 P1 F4 179.16(13) yes
F3 P1 F4 90.61(13) yes
F1 P1 F5 89.42(12) yes
F2 P1 F5 89.54(12) yes
F3 P1 F5 90.79(12) yes
F4 P1 F5 90.25(12) yes
F1 P1 F6 91.18(12) yes
F2 P1 F6 90.80(13) yes
F3 P1 F6 88.61(12) yes
F4 P1 F6 89.42(12) yes
F5 P1 F6 179.32(14) yes
F7 P2 F8 90.37(10) yes
F7 P2 F9 179.30(11) yes
F8 P2 F9 89.49(10) yes
F7 P2 F10 89.81(10) yes
F8 P2 F10 179.55(11) yes
F9 P2 F10 90.33(10) yes
F7 P2 F11 89.71(10) yes
F8 P2 F11 90.52(11) yes
F9 P2 F11 90.98(11) yes
F10 P2 F11 89.90(11) yes
F7 P2 F12 89.41(10) yes
F8 P2 F12 89.59(11) yes
F9 P2 F12 89.90(11) yes
F10 P2 F12 89.99(11) yes
F11 P2 F12 179.12(11) yes
F13 P3 F14 90.16(10) yes
F13 P3 F15 179.58(11) yes
F14 P3 F15 89.63(10) yes
F13 P3 F16 90.25(11) yes
F14 P3 F16 179.32(11) yes
F15 P3 F16 89.96(10) yes
F13 P3 F17 90.40(10) yes
F14 P3 F17 90.29(11) yes
F15 P3 F17 89.96(10) yes
F16 P3 F17 90.25(11) yes
F13 P3 F18 90.06(11) yes
F14 P3 F18 89.50(11) yes
F15 P3 F18 89.57(10) yes
F16 P3 F18 89.95(11) yes
F17 P3 F18 179.49(11) yes
N7 C38 C39 178.4(3) yes
C38 C39 H391 110.0 no
C38 C39 H392 111.4 no
H391 C39 H392 107.2 no
C38 C39 H393 109.3 no
H391 C39 H393 109.3 no
H392 C39 H393 109.6 no
N8 C40 C41 179.3(4) yes
C40 C41 H411 111.1 no
C40 C41 H412 111.1 no
H411 C41 H412 109.4 no
C40 C41 H413 108.9 no
H411 C41 H413 107.8 no
H412 C41 H413 108.5 no
N9 C42 C43 178.9(4) yes
C42 C43 H431 108.4 no
C42 C43 H432 111.6 no
H431 C43 H432 107.4 no
C42 C43 H433 111.6 no
H431 C43 H433 110.5 no
H432 C43 H433 107.2 no

loop_
_geom_bond_atom_site_label_1
_geom_bond_atom_site_label_2
_geom_bond_distance
_geom_bond_publ_flag
Cr1 N1 2.054(2) yes
Cr1 N2 1.986(2) yes
Cr1 N3 2.061(2) yes
Cr1 N4 2.064(2) yes
Cr1 N5 1.979(2) yes
Cr1 N6 2.052(2) yes
N1 C1 1.332(3) yes
N1 C5 1.364(4) yes
N2 C6 1.343(3) yes
N2 C10 1.352(3) yes
N3 C11 1.384(3) yes
N3 C15 1.321(4) yes
N4 C16 1.353(3) yes
N4 C20 1.350(3) yes
N5 C21 1.342(3) yes
N5 C25 1.356(3) yes
N6 C26 1.354(3) yes
N6 C30 1.352(3) yes
C1 C2 1.386(4) yes
C1 H11 0.938 no
C2 C3 1.394(4) yes
C2 H21 0.923 no
C3 C4 1.382(4) yes
C3 H31 0.932 no
C4 C5 1.374(4) yes
C4 H41 0.937 no
C5 C6 1.463(4) yes
C6 C7 1.399(4) yes
C7 C8 1.385(4) yes
C7 H71 0.933 no
C8 C9 1.390(4) yes
C8 H81 0.975 no
C9 C10 1.389(4) yes
C9 H91 0.909 no
C10 C11 1.459(4) yes
C11 C12 1.372(4) yes
C12 C13 1.397(4) yes
C12 H121 0.931 no
C13 C14 1.369(5) yes
C13 H131 0.937 no
C14 C15 1.395(4) yes
C14 H141 0.937 no
C15 H151 0.936 no
C16 C17 1.385(4) yes
C16 H161 0.919 no
C17 C18 1.394(4) yes
C17 H171 0.932 no
C18 C19 1.378(4) yes
C18 H181 0.926 no
C19 C20 1.391(3) yes
C19 H191 0.934 no
C20 C21 1.475(3) yes
C21 C22 1.376(4) yes
C22 C23 1.403(3) yes
C22 H221 0.922 no
C23 C24 1.412(3) yes
C23 C31 1.466(3) yes
C24 C25 1.373(4) yes
C24 H241 0.943 no
C25 C26 1.479(4) yes
C26 C27 1.383(4) yes
C27 C28 1.396(4) yes
C27 H271 0.918 no
C28 C29 1.362(4) yes
C28 H281 0.925 no
C29 C30 1.383(4) yes
C29 H291 0.914 no
C30 H301 0.932 no
C31 C32 1.397(2) yes
C31 C36 1.399(2) yes
C32 C33 1.391(3) yes
C32 H321 0.931 no
C33 C34 1.394(3) yes
C33 H331 0.953 no
C34 C35 1.405(3) yes
C34 C37 1.505(3) yes
C35 C36 1.383(3) yes
C35 H351 0.932 no
C36 H361 0.941 no
C37 H371 0.931 no
C37 H372 0.944 no
C37 H373 0.935 no
P1 F1 1.594(2) yes
P1 F2 1.599(2) yes
P1 F3 1.588(2) yes
P1 F4 1.605(2) yes
P1 F5 1.596(2) yes
P1 F6 1.596(2) yes
P2 F7 1.6021(18) yes
P2 F8 1.593(2) yes
P2 F9 1.5987(19) yes
P2 F10 1.6003(19) yes
P2 F11 1.5947(18) yes
P2 F12 1.6018(18) yes
P3 F13 1.5993(18) yes
P3 F14 1.6077(19) yes
P3 F15 1.6057(17) yes
P3 F16 1.6016(19) yes
P3 F17 1.5912(18) yes
P3 F18 1.6035(17) yes
N7 C38 1.124(4) yes
C38 C39 1.458(5) yes
C39 H391 0.955 no
C39 H392 0.944 no
C39 H393 0.943 no
N8 C40 1.147(5) yes
C40 C41 1.455(6) yes
C41 H411 0.968 no
C41 H412 0.953 no
C41 H413 0.957 no
N9 C42 1.121(5) yes
C42 C43 1.429(6) yes
C43 H431 0.952 no
C43 H432 0.966 no
C43 H433 0.940 no

loop_
_geom_hbond_atom_site_label_D
_geom_hbond_atom_site_label_H
_geom_hbond_atom_site_label_A
_geom_hbond_angle_DHA
_geom_hbond_distance_DH
_geom_hbond_distance_HA
_geom_hbond_distance_DA
_geom_hbond_publ_flag
C1 H11 N8 133.49(10) 0.938 2.492 3.211(4) yes
C30 H301 N7 134.95(9) 0.932 2.485 3.212(4) yes
